data_1561442
loop_
_publ_author_name
'Sch\"utz, Max'
'Gemel, Christian'
'Muhr, Maximilian'
'Jandl, Christian'
'Kahlal, Samia'
'Saillard, Jean-Yves'
'Fischer, Roland A.'

_publ_section_title
;
 Exploring Cu/Al cluster growth and reactivity: from embryonic building
 blocks to intermetalloid, open-shell superatoms.
;
_journal_issue 19
_journal_name_full 'Chemical science'
_journal_page_first 6588
_journal_page_last 6599
_journal_paper_doi 10.1039/d1sc00268f
_journal_volume 12
_journal_year 2021
_chemical_compound_source 'see text'
_chemical_formula_moiety 'C30 H45 Al Cu2'
_chemical_formula_sum 'C30 H45 Al Cu2'
_chemical_formula_weight 559.74
_space_group_IT_number 2
_space_group_name_Hall '-P 1'
_space_group_name_H-M_alt 'P -1'
_symmetry_cell_setting triclinic
_symmetry_Int_Tables_number 2
_symmetry_space_group_name_Hall '-P 1'
_symmetry_space_group_name_H-M 'P -1'
_atom_sites_solution_hydrogens geom
_atom_sites_solution_primary iterative
_atom_sites_solution_secondary difmap
_audit_update_record
;
2021-01-05 deposited with the CCDC.	2021-03-31 downloaded from the CCDC.
;
_cell_angle_alpha 75.703(2)
_cell_angle_beta 72.180(2)
_cell_angle_gamma 60.202(2)
_cell_formula_units_Z 2
_cell_length_a 10.6817(8)
_cell_length_b 10.6837(8)
_cell_length_c 15.0961(12)
_cell_measurement_reflns_used 9358
_cell_measurement_temperature 100
_cell_measurement_theta_max 25.6153
_cell_measurement_theta_min 2.3067
_cell_volume 1413.85(19)
_computing_cell_refinement 'SAINT (Bruker, 2017)'
_computing_data_collection 'APEX III Control Software (Bruker, 2016)'
_computing_data_reduction 'SAINT (Bruker, 2017)'
_computing_molecular_graphics 'PLATON (Spek, 2011)'
_computing_publication_material 'PLATON (Spek, 2011), enCIFer (Allen, 2014)'
_computing_structure_refinement 'SHELXL (Sheldrick, 2017), SHELXLE (Huebschle, 2011)'
_computing_structure_solution 'SHELXT (Sheldrick, 2015)'
_diffrn_ambient_temperature 100
_diffrn_detector ' CMOS plate '
_diffrn_detector_area_resol_mean 16
_diffrn_measured_fraction_theta_full 0.999
_diffrn_measured_fraction_theta_max 0.986
_diffrn_measurement_device ' \k-geometry diffractometer '
_diffrn_measurement_device_type ' Bruker Photon CMOS '
_diffrn_measurement_method ' phi- and omega-rotation '
_diffrn_radiation_monochromator 'Helios optic'
_diffrn_radiation_probe x-ray
_diffrn_radiation_source 'TXS rotating anode'
_diffrn_radiation_type MoK\a
_diffrn_radiation_wavelength 0.71073
_diffrn_reflns_av_R_equivalents 0.0299
_diffrn_reflns_av_unetI/netI 0.0128
_diffrn_reflns_limit_h_max 13
_diffrn_reflns_limit_h_min -12
_diffrn_reflns_limit_k_max 12
_diffrn_reflns_limit_k_min -12
_diffrn_reflns_limit_l_max 18
_diffrn_reflns_limit_l_min -18
_diffrn_reflns_number 60165
_diffrn_reflns_reduction_process
;
;
_diffrn_reflns_theta_full 25.24
_diffrn_reflns_theta_max 25.76
_diffrn_reflns_theta_min 2.39
_exptl_absorpt_coefficient_mu 1.551
_exptl_absorpt_correction_T_max 0.7452
_exptl_absorpt_correction_T_min 0.7073
_exptl_absorpt_correction_type multi-scan
_exptl_absorpt_process_details 'SADABS 2016/2, Bruker, 2016'
_exptl_crystal_colour 'yellow orange'
_exptl_crystal_density_diffrn 1.315
_exptl_crystal_density_method 'Not Measured'
_exptl_crystal_description fragment
_exptl_crystal_F_000 592
_exptl_crystal_size_max 0.075
_exptl_crystal_size_mid 0.055
_exptl_crystal_size_min 0.025
_refine_diff_density_max 0.532
_refine_diff_density_min -0.639
_refine_diff_density_rms 0.073
_refine_ls_extinction_method none
_refine_ls_goodness_of_fit_ref 1.269
_refine_ls_hydrogen_treatment constr
_refine_ls_matrix_type full
_refine_ls_number_parameters 334
_refine_ls_number_reflns 5328
_refine_ls_number_restraints 145
_refine_ls_restrained_S_all 1.252
_refine_ls_R_factor_all 0.0405
_refine_ls_R_factor_gt 0.0389
_refine_ls_shift/su_max 0.000
_refine_ls_shift/su_mean 0.000
_refine_ls_structure_factor_coef Fsqd
_refine_ls_weighting_details 'W=1/[\S^2^(FO^2^)+(0.0095P)^2^+3.6287P] WHERE P=(FO^2^+2FC^2^)/3'
_refine_ls_weighting_scheme calc
_refine_ls_wR_factor_gt 0.0872
_refine_ls_wR_factor_ref 0.0878
_reflns_number_gt 5128
_reflns_number_total 5328
_reflns_threshold_expression I>2\s(I)
_cod_data_source_file d1sc00268f2.cif
_cod_data_source_block compound_2
_cod_depositor_comments 'Adding full bibliography for 1561441--1561444.cif.'
_cod_database_code 1561442

loop_
_space_group_symop_id
_space_group_symop_operation_xyz
1 x,y,z
2 -x,-y,-z

loop_
_atom_site_aniso_label
_atom_site_aniso_U_11
_atom_site_aniso_U_22
_atom_site_aniso_U_33
_atom_site_aniso_U_23
_atom_site_aniso_U_13
_atom_site_aniso_U_12
Cu1 0.0077(4) 0.0111(10) 0.0093(16) 0.0030(10) -0.0019(7) -0.0061(5)
Cu2 0.0101(6) 0.0070(3) 0.0096(17) -0.0026(7) -0.0053(9) -0.0016(3)
Cu3 0.0077(4) 0.0111(10) 0.0093(16) 0.0030(10) -0.0019(7) -0.0061(5)
Cu4 0.0114(8) 0.0066(8) 0.0111(15) 0.0017(9) -0.0055(9) -0.0050(7)
Cu5 0.0101(6) 0.0070(3) 0.0096(17) -0.0026(7) -0.0053(9) -0.0016(3)
Cu6 0.0114(8) 0.0066(8) 0.0111(15) 0.0017(9) -0.0055(9) -0.0050(7)
Al1 0.0114(8) 0.0066(8) 0.0111(15) 0.0017(9) -0.0055(9) -0.0050(7)
Al2 0.0101(6) 0.0070(3) 0.0096(17) -0.0026(7) -0.0053(9) -0.0016(3)
Al3 0.0077(4) 0.0111(10) 0.0093(16) 0.0030(10) -0.0019(7) -0.0061(5)
C004 0.0169(14) 0.0105(13) 0.0177(15) -0.0052(11) -0.0055(12) 0.0028(11)
C005 0.0164(14) 0.0128(13) 0.0180(14) -0.0057(11) -0.0036(11) -0.0075(12)
C006 0.0085(13) 0.0096(14) 0.0317(17) 0.0000(12) 0.0023(12) 0.0006(11)
C007 0.0257(16) 0.0125(14) 0.0189(15) -0.0043(11) -0.0026(12) -0.0119(12)
C008 0.0203(15) 0.0134(14) 0.0239(16) -0.0023(11) -0.0086(12) -0.0110(12)
C009 0.0098(13) 0.0157(14) 0.0189(14) -0.0059(11) -0.0028(11) -0.0052(11)
C00U 0.040(2) 0.043(2) 0.044(2) -0.0206(18) 0.0193(18) -0.0309(19)
C00V 0.057(3) 0.0255(19) 0.0206(18) 0.0010(15) 0.0036(17) -0.0013(18)
C00W 0.0212(18) 0.0292(19) 0.050(2) -0.0042(17) 0.0081(16) -0.0121(15)
C00X 0.036(2) 0.034(2) 0.063(3) -0.0184(19) -0.031(2) -0.0018(17)
C00P 0.048(2) 0.0302(18) 0.0250(17) 0.0014(14) -0.0174(16) -0.0243(17)
C00T 0.0229(19) 0.031(2) 0.078(3) -0.013(2) -0.0212(19) -0.0083(16)
C00O 0.053(2) 0.0204(17) 0.0249(18) 0.0009(14) -0.0138(17) -0.0151(17)
C00Q 0.0172(15) 0.0279(17) 0.0239(16) -0.0120(13) -0.0013(13) -0.0079(13)
C00S 0.032(2) 0.0225(18) 0.068(3) -0.0048(18) -0.0045(19) -0.0171(16)
C00R 0.036(2) 0.0274(18) 0.0271(18) -0.0100(14) -0.0127(15) -0.0014(16)
C00G 0.0214(16) 0.0114(14) 0.0354(18) -0.0075(13) -0.0179(14) 0.0031(12)
C00D 0.0258(17) 0.0087(13) 0.0179(15) -0.0001(11) -0.0027(13) 0.0022(12)
C00I 0.0077(13) 0.0185(14) 0.0180(14) -0.0045(11) -0.0040(11) -0.0049(11)
C00M 0.0148(15) 0.0107(14) 0.0435(19) -0.0081(13) -0.0078(13) -0.0071(12)
C00K 0.0083(13) 0.0126(14) 0.0231(15) -0.0031(11) -0.0063(11) -0.0023(11)
C00L 0.0221(16) 0.0175(15) 0.0297(17) -0.0091(13) 0.0047(13) -0.0148(13)
C00J 0.0165(15) 0.0238(17) 0.0332(18) -0.0141(14) -0.0039(13) -0.0033(13)
C00F 0.0219(16) 0.0228(16) 0.0208(16) 0.0009(12) -0.0044(12) -0.0134(13)
C00N 0.0272(17) 0.0131(15) 0.0338(18) -0.0020(13) -0.0155(15) -0.0017(13)
C00H 0.0242(16) 0.0221(16) 0.0188(15) 0.0008(12) -0.0080(13) -0.0104(13)
C00E 0.0093(13) 0.0158(14) 0.0171(14) -0.0019(11) -0.0056(11) -0.0049(11)
C00C 0.0098(13) 0.0168(14) 0.0165(14) -0.0022(11) -0.0032(11) -0.0070(11)
C00B 0.0251(16) 0.0162(15) 0.0278(17) -0.0059(13) -0.0068(13) -0.0105(13)
C00A 0.0161(15) 0.0080(13) 0.0322(17) -0.0045(12) -0.0010(13) -0.0035(12)

loop_
_atom_site_label
_atom_site_type_symbol
_atom_site_thermal_displace_type
_atom_site_fract_x
_atom_site_fract_y
_atom_site_fract_z
_atom_site_occupancy
_atom_site_U_iso_or_equiv
_atom_site_calc_flag
_atom_site_refinement_flags
_atom_site_disorder_assembly
_atom_site_disorder_group
Cu1 Cu Uani 0.5772(8) 0.5607(10) 0.2482(6) 0.352(2) 0.0094(6) d DUP A 1
Cu2 Cu Uani 0.3357(12) 0.7190(8) 0.2528(7) 0.352(2) 0.0088(6) d DUP A 1
Cu3 Cu Uani 0.5716(8) 0.5491(10) 0.2625(8) 0.357(2) 0.0094(6) d DUP A 2
Cu4 Cu Uani 0.4168(10) 0.4651(6) 0.2577(6) 0.357(2) 0.0091(6) d DUP A 2
Cu5 Cu Uani 0.3316(11) 0.7192(9) 0.2423(7) 0.292(2) 0.0088(6) d DUP A 3
Cu6 Cu Uani 0.4087(11) 0.4797(9) 0.2424(6) 0.292(2) 0.0091(6) d DUP A 3
Al1 Al Uani 0.4041(17) 0.4767(16) 0.2526(13) 0.352(2) 0.0091(6) d DUP A 1
Al2 Al Uani 0.3275(17) 0.7146(15) 0.2367(11) 0.357(2) 0.0088(6) d DUP A 2
Al3 Al Uani 0.5785(18) 0.5431(17) 0.258(2) 0.292(2) 0.0094(6) d DUP A 3
C004 C Uani 0.1884(3) 0.9118(3) 0.3214(2) 1.000 0.0180(8) d . . .
C005 C Uani 0.5132(3) 0.2480(3) 0.2162(2) 1.000 0.0146(8) d . . .
C006 C Uani 0.1005(3) 0.8608(3) 0.3021(2) 1.000 0.0209(9) d . . .
C007 C Uani 0.4435(3) 0.2493(3) 0.3139(2) 1.000 0.0177(9) d . . .
C008 C Uani 0.4024(3) 0.3405(3) 0.1640(2) 1.000 0.0167(9) d . . .
C009 C Uani 0.7050(3) 0.6356(3) 0.2920(2) 1.000 0.0144(8) d . . .
C00U C Uani 0.1723(4) 0.3633(4) 0.4104(3) 1.000 0.0410(12) d . . .
C00V C Uani 0.2679(5) 0.9753(4) 0.0592(3) 1.000 0.0461(13) d . . .
C00W C Uani -0.0068(4) 0.8128(4) 0.3730(3) 1.000 0.0373(11) d . . .
C00X C Uani 0.0438(4) 0.8455(4) 0.1476(3) 1.000 0.0430(14) d . . .
C00P C Uani 0.4248(4) 0.3620(4) 0.0593(2) 1.000 0.0300(11) d . . .
C00T C Uani 0.1139(4) 0.4812(4) 0.2067(3) 1.000 0.0418(14) d . . .
C00O C Uani 0.5173(5) 0.1579(4) 0.3938(2) 1.000 0.0329(11) d . . .
C00Q C Uani 0.8921(3) 0.3876(4) 0.1013(2) 1.000 0.0231(9) d . . .
C00S C Uani 0.3516(4) 1.0358(4) 0.2221(3) 1.000 0.0404(13) d . . .
C00R C Uani 0.1915(4) 0.9274(4) 0.4169(2) 1.000 0.0332(11) d . . .
C00G C Uani 0.1223(4) 0.8731(3) 0.2023(2) 1.000 0.0236(9) d . . .
C00D C Uani 0.2234(4) 0.9306(3) 0.1620(2) 1.000 0.0229(9) d . . .
C00I C Uani 0.8133(3) 0.4617(3) 0.1893(2) 1.000 0.0144(8) d . . .
C00M C Uani 0.2637(3) 0.3982(3) 0.2294(2) 1.000 0.0211(9) d . . .
C00K C Uani 0.7975(3) 0.3906(3) 0.2829(2) 1.000 0.0148(8) d . . .
C00L C Uani 0.2901(3) 0.3422(3) 0.3212(2) 1.000 0.0218(9) d . . .
C00J C Uani 0.6720(3) 0.1529(4) 0.1761(2) 1.000 0.0254(10) d . . .
C00F C Uani 0.7609(3) 0.7247(3) 0.1128(2) 1.000 0.0211(9) d . . .
C00N C Uani 0.8633(4) 0.2300(3) 0.3111(2) 1.000 0.0260(10) d . . .
C00H C Uani 0.7017(4) 0.4699(3) 0.4507(2) 1.000 0.0216(9) d . . .
C00E C Uani 0.7302(3) 0.4983(3) 0.3458(2) 1.000 0.0138(8) d . . .
C00C C Uani 0.7565(3) 0.6124(3) 0.1946(2) 1.000 0.0138(8) d . . .
C00B C Uani 0.6516(4) 0.7737(3) 0.3308(2) 1.000 0.0216(9) d . . .
C00A C Uani 0.2633(3) 0.9560(3) 0.2342(2) 1.000 0.0203(9) d . . .
H00A H Uiso 0.09113 0.46195 0.40566 1.000 0.0610 c RU . .
H00B H Uiso 0.21461 0.34878 0.46345 1.000 0.0610 c RU . .
H00C H Uiso 0.13468 0.29283 0.41997 1.000 0.0610 c RU . .
H00D H Uiso 0.26814 0.91142 0.02231 1.000 0.0690 c RU . .
H00E H Uiso 0.36715 0.96761 0.04543 1.000 0.0690 c RU . .
H00F H Uiso 0.19746 1.07585 0.04293 1.000 0.0690 c RU . .
H00G H Uiso -0.10512 0.89624 0.38365 1.000 0.0560 c RU . .
H00H H Uiso 0.02661 0.77311 0.43213 1.000 0.0560 c RU . .
H00I H Uiso -0.01138 0.73804 0.34931 1.000 0.0560 c RU . .
H00J H Uiso -0.01175 0.93597 0.11083 1.000 0.0650 c RU . .
H00K H Uiso -0.02439 0.81022 0.19085 1.000 0.0650 c RU . .
H00L H Uiso 0.11656 0.77239 0.10529 1.000 0.0650 c RU . .
H00M H Uiso 0.52624 0.34696 0.03083 1.000 0.0450 c RU . .
H00N H Uiso 0.35514 0.46092 0.03934 1.000 0.0450 c RU . .
H00O H Uiso 0.40777 0.29208 0.03944 1.000 0.0450 c RU . .
H00P H Uiso 0.12259 0.52637 0.14166 1.000 0.0630 c RU . .
H00Q H Uiso 0.04931 0.55670 0.24870 1.000 0.0630 c RU . .
H00R H Uiso 0.07175 0.41486 0.21487 1.000 0.0630 c RU . .
H00S H Uiso 0.62219 0.09616 0.36904 1.000 0.0500 c RU . .
H00T H Uiso 0.46983 0.09684 0.42925 1.000 0.0500 c RU . .
H00U H Uiso 0.50809 0.22123 0.43511 1.000 0.0500 c RU . .
H00V H Uiso 0.85060 0.45404 0.04853 1.000 0.0350 c RU . .
H00W H Uiso 0.87948 0.30037 0.10946 1.000 0.0350 c RU . .
H00X H Uiso 0.99764 0.36017 0.08884 1.000 0.0350 c RU . .
H00Y H Uiso 0.44179 0.99638 0.17349 1.000 0.0610 c RU . .
H00Z H Uiso 0.37824 1.02378 0.28139 1.000 0.0610 c RU . .
H010 H Uiso 0.29241 1.13927 0.20360 1.000 0.0610 c RU . .
H011 H Uiso 0.29367 0.89439 0.42010 1.000 0.0500 c RU . .
H012 H Uiso 0.15070 0.86842 0.46447 1.000 0.0500 c RU . .
H013 H Uiso 0.13201 1.02950 0.42827 1.000 0.0500 c RU . .
H014 H Uiso 0.70926 0.20732 0.12197 1.000 0.0380 c RU . .
H015 H Uiso 0.68072 0.06767 0.15627 1.000 0.0380 c RU . .
H016 H Uiso 0.72992 0.12146 0.22375 1.000 0.0380 c RU . .
H017 H Uiso 0.74347 0.70370 0.05929 1.000 0.0320 c RU . .
H018 H Uiso 0.85802 0.72266 0.09596 1.000 0.0320 c RU . .
H019 H Uiso 0.68407 0.82103 0.12977 1.000 0.0320 c RU . .
H01A H Uiso 0.89058 0.18010 0.25667 1.000 0.0390 c RU . .
H01B H Uiso 0.79081 0.20679 0.36027 1.000 0.0390 c RU . .
H01C H Uiso 0.95158 0.19813 0.33482 1.000 0.0390 c RU . .
H01D H Uiso 0.79310 0.43653 0.47121 1.000 0.0320 c RU . .
H01E H Uiso 0.66811 0.39497 0.47170 1.000 0.0320 c RU . .
H01F H Uiso 0.62542 0.55948 0.47762 1.000 0.0320 c RU . .
H01G H Uiso 0.63525 0.85376 0.27996 1.000 0.0320 c RU . .
H01H H Uiso 0.72591 0.76438 0.36062 1.000 0.0320 c RU . .
H01I H Uiso 0.55870 0.79356 0.37727 1.000 0.0320 c RU . .

loop_
_atom_type_symbol
_atom_type_description
_atom_type_scat_dispersion_real
_atom_type_scat_dispersion_imag
_atom_type_scat_source
C C 0.0033 0.0016 ' International Tables Vol C Tables 4.2.6.8 and 6.1.1.4'
H H 0.0000 0.0000 ' International Tables Vol C Tables 4.2.6.8 and 6.1.1.4'
Al Al 0.0645 0.0514 ' International Tables Vol C Tables 4.2.6.8 and 6.1.1.4'
Cu Cu 0.3201 1.2651 ' International Tables Vol C Tables 4.2.6.8 and 6.1.1.4'

loop_
_geom_angle_atom_site_label_1
_geom_angle_atom_site_label_2
_geom_angle_atom_site_label_3
_geom_angle
_geom_angle_site_symmetry_1
_geom_angle_site_symmetry_2
_geom_angle_site_symmetry_3
_geom_angle_publ_flag
Al1 Cu1 C009 161.8(6) . . . yes
Al1 Cu1 C00I 127.7(6) . . . yes
Al1 Cu1 C00K 116.8(6) . . . yes
Al1 Cu1 C00E 130.8(6) . . . yes
Al1 Cu1 C00C 159.1(6) . . . yes
C009 Cu1 C00I 64.1(3) . . . yes
C009 Cu1 C00K 62.5(3) . . . yes
C009 Cu1 C00E 37.11(19) . . . yes
C009 Cu1 C00C 38.9(2) . . . yes
C00I Cu1 C00K 37.6(2) . . . yes
C00I Cu1 C00E 62.6(3) . . . yes
C00I Cu1 C00C 38.7(2) . . . yes
C00K Cu1 C00E 36.63(19) . . . yes
C00K Cu1 C00C 63.4(3) . . . yes
C00E Cu1 C00C 63.3(3) . . . yes
Al1 Cu2 C004 146.3(7) . . . yes
Al1 Cu2 C006 116.8(8) . . . yes
Al1 Cu2 C00G 113.2(7) . . . yes
Al1 Cu2 C00D 135.9(7) . . . yes
Al1 Cu2 C00A 172.2(7) . . . yes
C004 Cu2 C006 38.2(2) . . . yes
C004 Cu2 C00G 62.8(3) . . . yes
C004 Cu2 C00D 62.2(2) . . . yes
C004 Cu2 C00A 37.92(17) . . . yes
C006 Cu2 C00G 37.4(2) . . . yes
C006 Cu2 C00D 61.6(3) . . . yes
C006 Cu2 C00A 62.7(3) . . . yes
C00G Cu2 C00D 36.0(2) . . . yes
C00G Cu2 C00A 61.3(3) . . . yes
C00D Cu2 C00A 36.48(18) . . . yes
Al2 Cu3 C009 119.2(6) . . . yes
Al2 Cu3 C00I 142.1(7) . . . yes
Al2 Cu3 C00K 177.8(7) . . . yes
Al2 Cu3 C00E 144.4(6) . . . yes
Al2 Cu3 C00C 118.8(6) . . . yes
C009 Cu3 C00I 62.1(3) . . . yes
C009 Cu3 C00K 62.8(3) . . . yes
C009 Cu3 C00E 37.6(2) . . . yes
C009 Cu3 C00C 37.3(2) . . . yes
C00I Cu3 C00K 37.3(2) . . . yes
C00I Cu3 C00E 62.5(3) . . . yes
C00I Cu3 C00C 36.6(2) . . . yes
C00K Cu3 C00E 37.8(2) . . . yes
C00K Cu3 C00C 62.0(3) . . . yes
C00E Cu3 C00C 62.4(3) . . . yes
Al2 Cu4 C005 156.8(6) . . . yes
Al2 Cu4 C007 162.3(6) . . . yes
Al2 Cu4 C008 124.2(6) . . . yes
Al2 Cu4 C00M 112.2(6) . . . yes
Al2 Cu4 C00L 127.6(7) . . . yes
C005 Cu4 C007 38.57(15) . . . yes
C005 Cu4 C008 37.35(17) . . . yes
C005 Cu4 C00M 62.3(3) . . . yes
C005 Cu4 C00L 63.3(2) . . . yes
C007 Cu4 C008 63.3(2) . . . yes
C007 Cu4 C00M 62.9(3) . . . yes
C007 Cu4 C00L 38.00(19) . . . yes
C008 Cu4 C00M 37.0(2) . . . yes
C008 Cu4 C00L 62.5(3) . . . yes
C00M Cu4 C00L 37.2(2) . . . yes
Al3 Cu5 C004 125.0(8) . . . yes
Al3 Cu5 C006 151.6(8) . . . yes
Al3 Cu5 C00G 170.0(8) . . . yes
Al3 Cu5 C00D 137.8(8) . . . yes
Al3 Cu5 C00A 119.6(7) . . . yes
C004 Cu5 C006 37.5(2) . . . yes
C004 Cu5 C00G 63.2(3) . . . yes
C004 Cu5 C00D 62.4(3) . . . yes
C004 Cu5 C00A 37.09(18) . . . yes
C006 Cu5 C00G 38.4(2) . . . yes
C006 Cu5 C00D 63.0(3) . . . yes
C006 Cu5 C00A 62.4(3) . . . yes
C00G Cu5 C00D 37.6(2) . . . yes
C00G Cu5 C00A 62.6(3) . . . yes
C00D Cu5 C00A 37.07(19) . . . yes
Al3 Cu6 C005 112.1(6) . . . yes
Al3 Cu6 C007 113.8(7) . . . yes
Al3 Cu6 C008 138.2(8) . . . yes
Al3 Cu6 C00M 174.6(6) . . . yes
Al3 Cu6 C00L 140.3(8) . . . yes
C005 Cu6 C007 36.64(17) . . . yes
C005 Cu6 C008 37.76(19) . . . yes
C005 Cu6 C00M 62.7(3) . . . yes
C005 Cu6 C00L 61.1(3) . . . yes
C007 Cu6 C008 62.2(3) . . . yes
C007 Cu6 C00M 61.3(3) . . . yes
C007 Cu6 C00L 35.80(19) . . . yes
C008 Cu6 C00M 38.4(2) . . . yes
C008 Cu6 C00L 62.5(3) . . . yes
C00M Cu6 C00L 36.9(2) . . . yes
Cu1 Al1 Cu2 57.4(6) . . . yes
Cu1 Al1 C005 113.3(8) . . . yes
Cu1 Al1 C007 120.6(8) . . . yes
Cu1 Al1 C008 132.9(9) . . . yes
Cu1 Al1 C00M 169.6(10) . . . yes
Cu1 Al1 C00L 150.6(9) . . . yes
Cu2 Al1 C005 164.4(10) . . . yes
Cu2 Al1 C007 157.0(9) . . . yes
Cu2 Al1 C008 138.0(9) . . . yes
Cu2 Al1 C00M 124.2(9) . . . yes
Cu2 Al1 C00L 132.5(9) . . . yes
C005 Al1 C007 37.2(3) . . . yes
C005 Al1 C008 37.1(3) . . . yes
C005 Al1 C00M 62.4(5) . . . yes
C005 Al1 C00L 62.2(5) . . . yes
C007 Al1 C008 62.5(4) . . . yes
C007 Al1 C00M 62.6(5) . . . yes
C007 Al1 C00L 37.1(3) . . . yes
C008 Al1 C00M 37.9(3) . . . yes
C008 Al1 C00L 63.0(5) . . . yes
C00M Al1 C00L 37.8(3) . . . yes
Cu3 Al2 Cu4 57.3(5) . . . yes
Cu3 Al2 C004 117.7(8) . . . yes
Cu3 Al2 C006 145.0(8) . . . yes
Cu3 Al2 C00G 173.9(9) . . . yes
Cu3 Al2 C00D 135.9(9) . . . yes
Cu3 Al2 C00A 114.1(9) . . . yes
Cu4 Al2 C004 140.2(8) . . . yes
Cu4 Al2 C006 121.9(9) . . . yes
Cu4 Al2 C00G 126.9(10) . . . yes
Cu4 Al2 C00D 153.4(9) . . . yes
Cu4 Al2 C00A 169.8(9) . . . yes
C004 Al2 C006 36.6(3) . . . yes
C004 Al2 C00G 62.6(4) . . . yes
C004 Al2 C00D 61.3(4) . . . yes
C004 Al2 C00A 35.8(2) . . . yes
C006 Al2 C00G 38.7(3) . . . yes
C006 Al2 C00D 63.1(4) . . . yes
C006 Al2 C00A 61.1(4) . . . yes
C00G Al2 C00D 38.2(3) . . . yes
C00G Al2 C00A 62.2(4) . . . yes
C00D Al2 C00A 36.5(3) . . . yes
Cu5 Al3 Cu6 57.3(6) . . . yes
Cu5 Al3 C009 113.9(7) . . . yes
Cu5 Al3 C00I 144.6(13) . . . yes
Cu5 Al3 C00K 175.3(13) . . . yes
Cu5 Al3 C00E 137.3(11) . . . yes
Cu5 Al3 C00C 117.0(9) . . . yes
Cu6 Al3 C009 168.6(11) . . . yes
Cu6 Al3 C00I 128.4(10) . . . yes
Cu6 Al3 C00K 125.1(8) . . . yes
Cu6 Al3 C00E 143.3(12) . . . yes
Cu6 Al3 C00C 150.6(14) . . . yes
C009 Al3 C00I 62.9(6) . . . yes
C009 Al3 C00K 63.2(6) . . . yes
C009 Al3 C00E 37.4(4) . . . yes
C009 Al3 C00C 37.4(4) . . . yes
C00I Al3 C00K 38.3(4) . . . yes
C00I Al3 C00E 63.5(6) . . . yes
C00I Al3 C00C 37.5(4) . . . yes
C00K Al3 C00E 38.2(4) . . . yes
C00K Al3 C00C 63.2(6) . . . yes
C00E Al3 C00C 62.8(6) . . . yes
Cu2 C004 C006 72.3(4) . . . yes
Cu2 C004 C00R 123.4(4) . . . yes
Cu2 C004 C00A 73.6(3) . . . yes
Cu5 C004 C006 69.8(4) . . . yes
Cu5 C004 C00R 127.5(4) . . . yes
Cu5 C004 C00A 71.9(3) . . . yes
Al2 C004 C006 67.3(5) . . . yes
Al2 C004 C00R 129.7(5) . . . yes
Al2 C004 C00A 72.0(4) . . . yes
C006 C004 C00R 125.9(3) . . . no
C006 C004 C00A 107.6(3) . . . no
C00R C004 C00A 126.3(3) . . . no
Cu4 C005 C007 69.5(3) . . . yes
Cu4 C005 C008 73.8(3) . . . yes
Cu4 C005 C00J 127.6(4) . . . yes
Cu6 C005 C007 74.9(3) . . . yes
Cu6 C005 C008 68.0(3) . . . yes
Cu6 C005 C00J 127.9(4) . . . yes
Al1 C005 C007 71.2(5) . . . yes
Al1 C005 C008 70.1(5) . . . yes
Al1 C005 C00J 129.6(6) . . . yes
C007 C005 C008 108.2(3) . . . no
C007 C005 C00J 125.7(3) . . . no
C008 C005 C00J 125.8(3) . . . no
Cu2 C006 C004 69.5(4) . . . yes
Cu2 C006 C00W 125.0(3) . . . yes
Cu2 C006 C00G 74.8(3) . . . yes
Cu5 C006 C004 72.7(4) . . . yes
Cu5 C006 C00W 126.0(3) . . . yes
Cu5 C006 C00G 70.4(3) . . . yes
Al2 C006 C004 76.0(5) . . . yes
Al2 C006 C00W 125.1(5) . . . yes
Al2 C006 C00G 67.9(5) . . . yes
C004 C006 C00W 126.6(3) . . . no
C004 C006 C00G 108.0(3) . . . no
C00W C006 C00G 125.2(3) . . . no
Cu4 C007 C005 71.9(3) . . . yes
Cu4 C007 C00O 125.4(4) . . . yes
Cu4 C007 C00L 72.6(3) . . . yes
Cu6 C007 C005 68.4(3) . . . yes
Cu6 C007 C00O 130.3(4) . . . yes
Cu6 C007 C00L 70.9(3) . . . yes
Al1 C007 C005 71.6(5) . . . yes
Al1 C007 C00O 128.3(6) . . . yes
Al1 C007 C00L 69.8(5) . . . yes
C005 C007 C00O 126.2(3) . . . no
C005 C007 C00L 107.6(3) . . . no
C00O C007 C00L 126.0(3) . . . no
Cu4 C008 C005 68.9(3) . . . yes
Cu4 C008 C00P 129.1(3) . . . yes
Cu4 C008 C00M 71.9(3) . . . yes
Cu6 C008 C005 74.3(3) . . . yes
Cu6 C008 C00P 123.6(3) . . . yes
Cu6 C008 C00M 72.3(4) . . . yes
Al1 C008 C005 72.8(5) . . . yes
Al1 C008 C00P 127.1(5) . . . yes
Al1 C008 C00M 70.0(5) . . . yes
C005 C008 C00P 126.1(3) . . . no
C005 C008 C00M 107.6(3) . . . no
C00P C008 C00M 126.1(3) . . . no
Cu1 C009 C00E 74.4(3) . . . yes
Cu1 C009 C00C 67.7(3) . . . yes
Cu1 C009 C00B 128.6(4) . . . yes
Cu3 C009 C00E 69.6(3) . . . yes
Cu3 C009 C00C 72.8(4) . . . yes
Cu3 C009 C00B 128.3(4) . . . yes
Al3 C009 C00E 69.4(6) . . . yes
Al3 C009 C00C 70.8(7) . . . yes
Al3 C009 C00B 130.4(6) . . . yes
C00E C009 C00C 107.5(2) . . . no
C00E C009 C00B 125.5(3) . . . no
C00C C009 C00B 126.6(3) . . . no
Cu2 C00G C006 67.8(3) . . . yes
Cu2 C00G C00X 129.8(3) . . . yes
Cu2 C00G C00D 72.1(4) . . . yes
Cu5 C00G C006 71.2(3) . . . yes
Cu5 C00G C00X 126.7(3) . . . yes
Cu5 C00G C00D 71.8(4) . . . yes
Al2 C00G C006 73.3(5) . . . yes
Al2 C00G C00X 123.5(5) . . . yes
Al2 C00G C00D 73.2(5) . . . yes
C006 C00G C00X 128.1(4) . . . no
C006 C00G C00D 107.3(3) . . . no
C00X C00G C00D 124.4(3) . . . no
Cu2 C00D C00V 130.4(4) . . . yes
Cu2 C00D C00G 71.9(4) . . . yes
Cu2 C00D C00A 69.3(3) . . . yes
Cu5 C00D C00V 128.0(4) . . . yes
Cu5 C00D C00G 70.6(4) . . . yes
Cu5 C00D C00A 73.2(3) . . . yes
Al2 C00D C00V 126.4(5) . . . yes
Al2 C00D C00G 68.7(6) . . . yes
Al2 C00D C00A 76.7(5) . . . yes
C00V C00D C00G 125.9(4) . . . no
C00V C00D C00A 124.8(4) . . . no
C00G C00D C00A 108.9(3) . . . no
Cu1 C00I C00Q 127.1(4) . . . yes
Cu1 C00I C00K 75.0(3) . . . yes
Cu1 C00I C00C 68.9(3) . . . yes
Cu3 C00I C00Q 129.3(4) . . . yes
Cu3 C00I C00K 69.6(3) . . . yes
Cu3 C00I C00C 71.9(3) . . . yes
Al3 C00I C00Q 127.9(7) . . . yes
Al3 C00I C00K 70.0(7) . . . yes
Al3 C00I C00C 73.0(5) . . . yes
C00Q C00I C00K 125.8(3) . . . no
C00Q C00I C00C 125.8(3) . . . no
C00K C00I C00C 108.1(2) . . . no
Cu4 C00M C008 71.1(3) . . . yes
Cu4 C00M C00T 133.4(3) . . . yes
Cu4 C00M C00L 69.0(3) . . . yes
Cu6 C00M C008 69.3(3) . . . yes
Cu6 C00M C00T 129.2(3) . . . yes
Cu6 C00M C00L 75.3(3) . . . yes
Al1 C00M C008 72.1(5) . . . yes
Al1 C00M C00T 130.0(5) . . . yes
Al1 C00M C00L 71.7(5) . . . yes
C008 C00M C00T 126.4(3) . . . no
C008 C00M C00L 108.1(3) . . . no
C00T C00M C00L 124.7(3) . . . no
Cu1 C00K C00I 67.5(3) . . . yes
Cu1 C00K C00N 134.0(4) . . . yes
Cu1 C00K C00E 72.1(3) . . . yes
Cu3 C00K C00I 73.1(3) . . . yes
Cu3 C00K C00N 130.5(4) . . . yes
Cu3 C00K C00E 70.0(3) . . . yes
Al3 C00K C00I 71.6(8) . . . yes
Al3 C00K C00N 130.0(6) . . . yes
Al3 C00K C00E 72.0(7) . . . yes
C00I C00K C00N 126.2(3) . . . no
C00I C00K C00E 107.8(2) . . . no
C00N C00K C00E 125.1(3) . . . no
Cu4 C00L C007 69.4(3) . . . yes
Cu4 C00L C00U 128.4(3) . . . yes
Cu4 C00L C00M 73.9(3) . . . yes
Cu6 C00L C007 73.3(3) . . . yes
Cu6 C00L C00U 130.4(3) . . . yes
Cu6 C00L C00M 67.8(3) . . . yes
Al1 C00L C007 73.1(5) . . . yes
Al1 C00L C00U 127.9(5) . . . yes
Al1 C00L C00M 70.6(5) . . . yes
C007 C00L C00U 125.7(3) . . . no
C007 C00L C00M 108.5(3) . . . no
C00U C00L C00M 125.4(3) . . . no
Cu1 C00E C009 68.5(3) . . . yes
Cu1 C00E C00K 71.3(3) . . . yes
Cu1 C00E C00H 129.5(4) . . . yes
Cu3 C00E C009 72.8(3) . . . yes
Cu3 C00E C00K 72.1(3) . . . yes
Cu3 C00E C00H 124.6(4) . . . yes
Al3 C00E C009 73.2(6) . . . yes
Al3 C00E C00K 69.8(5) . . . yes
Al3 C00E C00H 126.3(8) . . . yes
C009 C00E C00K 108.5(2) . . . no
C009 C00E C00H 125.7(3) . . . no
C00K C00E C00H 125.7(3) . . . no
Cu1 C00C C009 73.4(3) . . . yes
Cu1 C00C C00I 72.4(3) . . . yes
Cu1 C00C C00F 123.6(3) . . . yes
Cu3 C00C C009 69.9(3) . . . yes
Cu3 C00C C00I 71.4(3) . . . yes
Cu3 C00C C00F 127.9(4) . . . yes
Al3 C00C C009 71.7(7) . . . yes
Al3 C00C C00I 69.5(5) . . . yes
Al3 C00C C00F 128.0(7) . . . yes
C009 C00C C00I 108.1(2) . . . no
C009 C00C C00F 126.2(3) . . . no
C00I C00C C00F 125.5(3) . . . no
Cu2 C00A C004 68.4(3) . . . yes
Cu2 C00A C00S 129.6(4) . . . yes
Cu2 C00A C00D 74.2(3) . . . yes
Cu5 C00A C004 71.0(3) . . . yes
Cu5 C00A C00S 131.5(4) . . . yes
Cu5 C00A C00D 69.8(3) . . . yes
Al2 C00A C004 72.1(4) . . . yes
Al2 C00A C00S 133.2(6) . . . yes
Al2 C00A C00D 66.9(5) . . . yes
C004 C00A C00S 125.3(3) . . . no
C004 C00A C00D 108.1(3) . . . no
C00S C00A C00D 126.1(3) . . . no
C00L C00U H00A 109.00 . . . no
C00L C00U H00B 109.00 . . . no
C00L C00U H00C 109.00 . . . no
H00A C00U H00B 109.00 . . . no
H00A C00U H00C 109.00 . . . no
H00B C00U H00C 109.00 . . . no
C00D C00V H00D 109.00 . . . no
C00D C00V H00E 109.00 . . . no
C00D C00V H00F 109.00 . . . no
H00D C00V H00E 109.00 . . . no
H00D C00V H00F 109.00 . . . no
H00E C00V H00F 109.00 . . . no
C006 C00W H00G 109.00 . . . no
C006 C00W H00H 109.00 . . . no
C006 C00W H00I 109.00 . . . no
H00G C00W H00H 109.00 . . . no
H00G C00W H00I 110.00 . . . no
H00H C00W H00I 109.00 . . . no
C00G C00X H00J 109.00 . . . no
C00G C00X H00K 110.00 . . . no
C00G C00X H00L 109.00 . . . no
H00J C00X H00K 110.00 . . . no
H00J C00X H00L 109.00 . . . no
H00K C00X H00L 109.00 . . . no
C008 C00P H00M 109.00 . . . no
C008 C00P H00N 109.00 . . . no
C008 C00P H00O 109.00 . . . no
H00M C00P H00N 109.00 . . . no
H00M C00P H00O 109.00 . . . no
H00N C00P H00O 110.00 . . . no
C00M C00T H00P 109.00 . . . no
C00M C00T H00Q 109.00 . . . no
C00M C00T H00R 109.00 . . . no
H00P C00T H00Q 109.00 . . . no
H00P C00T H00R 109.00 . . . no
H00Q C00T H00R 109.00 . . . no
C007 C00O H00S 109.00 . . . no
C007 C00O H00T 109.00 . . . no
C007 C00O H00U 109.00 . . . no
H00S C00O H00T 109.00 . . . no
H00S C00O H00U 109.00 . . . no
H00T C00O H00U 109.00 . . . no
C00I C00Q H00V 109.00 . . . no
C00I C00Q H00W 109.00 . . . no
C00I C00Q H00X 109.00 . . . no
H00V C00Q H00W 110.00 . . . no
H00V C00Q H00X 109.00 . . . no
H00W C00Q H00X 109.00 . . . no
C00A C00S H00Y 110.00 . . . no
C00A C00S H00Z 109.00 . . . no
C00A C00S H010 110.00 . . . no
H00Y C00S H00Z 109.00 . . . no
H00Y C00S H010 109.00 . . . no
H00Z C00S H010 109.00 . . . no
C004 C00R H011 109.00 . . . no
C004 C00R H012 109.00 . . . no
C004 C00R H013 109.00 . . . no
H011 C00R H012 110.00 . . . no
H011 C00R H013 110.00 . . . no
H012 C00R H013 109.00 . . . no
C005 C00J H014 109.00 . . . no
C005 C00J H015 109.00 . . . no
C005 C00J H016 109.00 . . . no
H014 C00J H015 109.00 . . . no
H014 C00J H016 110.00 . . . no
H015 C00J H016 109.00 . . . no
C00C C00F H017 109.00 . . . no
C00C C00F H018 109.00 . . . no
C00C C00F H019 109.00 . . . no
H017 C00F H018 109.00 . . . no
H017 C00F H019 109.00 . . . no
H018 C00F H019 109.00 . . . no
C00K C00N H01A 109.00 . . . no
C00K C00N H01B 109.00 . . . no
C00K C00N H01C 109.00 . . . no
H01A C00N H01B 110.00 . . . no
H01A C00N H01C 109.00 . . . no
H01B C00N H01C 109.00 . . . no
C00E C00H H01D 109.00 . . . no
C00E C00H H01E 109.00 . . . no
C00E C00H H01F 109.00 . . . no
H01D C00H H01E 109.00 . . . no
H01D C00H H01F 110.00 . . . no
H01E C00H H01F 110.00 . . . no
C009 C00B H01G 109.00 . . . no
C009 C00B H01H 109.00 . . . no
C009 C00B H01I 109.00 . . . no
H01G C00B H01H 109.00 . . . no
H01G C00B H01I 109.00 . . . no
H01H C00B H01I 109.00 . . . no

loop_
_geom_bond_atom_site_label_1
_geom_bond_atom_site_label_2
_geom_bond_distance
_geom_bond_site_symmetry_1
_geom_bond_site_symmetry_2
_geom_bond_publ_flag
Cu1 Al1 2.40(2) . . yes
Cu1 C009 2.200(11) . . yes
Cu1 C00I 2.170(11) . . yes
Cu1 C00K 2.269(10) . . yes
Cu1 C00E 2.279(10) . . yes
Cu1 C00C 2.124(11) . . yes
Cu2 Al1 2.315(17) . . yes
Cu2 C004 2.151(9) . . yes
Cu2 C006 2.189(12) . . yes
Cu2 C00G 2.281(12) . . yes
Cu2 C00D 2.282(9) . . yes
Cu2 C00A 2.219(8) . . yes
Cu3 Al2 2.40(2) . . yes
Cu3 C009 2.232(11) . . yes
Cu3 C00I 2.264(11) . . yes
Cu3 C00K 2.218(11) . . yes
Cu3 C00E 2.191(11) . . yes
Cu3 C00C 2.270(11) . . yes
Cu4 Al2 2.314(15) . . yes
Cu4 C005 2.187(7) . . yes
Cu4 C007 2.155(7) . . yes
Cu4 C008 2.250(9) . . yes
Cu4 C00M 2.260(12) . . yes
Cu4 C00L 2.197(11) . . yes
Cu5 Al3 2.41(2) . . yes
Cu5 C004 2.229(9) . . yes
Cu5 C006 2.190(11) . . yes
Cu5 C00G 2.179(12) . . yes
Cu5 C00D 2.195(10) . . yes
Cu5 C00A 2.239(9) . . yes
Cu6 Al3 2.32(3) . . yes
Cu6 C005 2.235(9) . . yes
Cu6 C007 2.321(9) . . yes
Cu6 C008 2.153(11) . . yes
Cu6 C00M 2.192(13) . . yes
Cu6 C00L 2.290(12) . . yes
Al1 C005 2.252(16) . . yes
Al1 C007 2.247(16) . . yes
Al1 C008 2.216(18) . . yes
Al1 C00M 2.19(2) . . yes
Al1 C00L 2.203(19) . . yes
Al2 C004 2.310(15) . . yes
Al2 C006 2.197(17) . . yes
Al2 C00G 2.125(18) . . yes
Al2 C00D 2.183(15) . . yes
Al2 C00A 2.309(15) . . yes
Al3 C009 2.25(2) . . yes
Al3 C00I 2.19(2) . . yes
Al3 C00K 2.17(2) . . yes
Al3 C00E 2.20(3) . . yes
Al3 C00C 2.24(2) . . yes
C004 C006 1.420(5) . . no
C004 C00R 1.504(4) . . no
C004 C00A 1.421(4) . . no
C005 C007 1.434(4) . . no
C005 C008 1.422(5) . . no
C005 C00J 1.496(5) . . no
C006 C00W 1.511(6) . . no
C006 C00G 1.435(4) . . no
C007 C00O 1.505(5) . . no
C007 C00L 1.418(5) . . no
C008 C00P 1.501(4) . . no
C008 C00M 1.431(5) . . no
C009 C00E 1.427(4) . . no
C009 C00C 1.441(4) . . no
C009 C00B 1.494(4) . . no
C00U C00L 1.509(5) . . no
C00V C00D 1.507(5) . . no
C00X C00G 1.504(6) . . no
C00T C00M 1.497(6) . . no
C00Q C00I 1.508(4) . . no
C00S C00A 1.506(6) . . no
C00G C00D 1.409(6) . . no
C00D C00A 1.410(5) . . no
C00I C00K 1.433(4) . . no
C00I C00C 1.425(4) . . no
C00M C00L 1.421(4) . . no
C00K C00N 1.498(4) . . no
C00K C00E 1.429(4) . . no
C00F C00C 1.502(4) . . no
C00H C00E 1.501(4) . . no
C00U H00A 0.9800 . . no
C00U H00B 0.9800 . . no
C00U H00C 0.9800 . . no
C00V H00D 0.9800 . . no
C00V H00E 0.9800 . . no
C00V H00F 0.9800 . . no
C00W H00G 0.9800 . . no
C00W H00H 0.9800 . . no
C00W H00I 0.9800 . . no
C00X H00J 0.9800 . . no
C00X H00K 0.9800 . . no
C00X H00L 0.9800 . . no
C00P H00M 0.9800 . . no
C00P H00N 0.9800 . . no
C00P H00O 0.9800 . . no
C00T H00P 0.9800 . . no
C00T H00Q 0.9800 . . no
C00T H00R 0.9800 . . no
C00O H00S 0.9800 . . no
C00O H00T 0.9800 . . no
C00O H00U 0.9800 . . no
C00Q H00V 0.9800 . . no
C00Q H00W 0.9800 . . no
C00Q H00X 0.9800 . . no
C00S H00Y 0.9800 . . no
C00S H00Z 0.9800 . . no
C00S H010 0.9800 . . no
C00R H011 0.9800 . . no
C00R H012 0.9800 . . no
C00R H013 0.9800 . . no
C00J H014 0.9800 . . no
C00J H015 0.9800 . . no
C00J H016 0.9800 . . no
C00F H017 0.9800 . . no
C00F H018 0.9800 . . no
C00F H019 0.9800 . . no
C00N H01A 0.9800 . . no
C00N H01B 0.9800 . . no
C00N H01C 0.9800 . . no
C00H H01D 0.9800 . . no
C00H H01E 0.9800 . . no
C00H H01F 0.9800 . . no
C00B H01G 0.9800 . . no
C00B H01H 0.9800 . . no
C00B H01I 0.9800 . . no

loop_
_geom_torsion_atom_site_label_1
_geom_torsion_atom_site_label_2
_geom_torsion_atom_site_label_3
_geom_torsion_atom_site_label_4
_geom_torsion
_geom_torsion_site_symmetry_1
_geom_torsion_site_symmetry_2
_geom_torsion_site_symmetry_3
_geom_torsion_site_symmetry_4
_geom_torsion_publ_flag
C00R C004 C006 C00W 0.2(5) . . . . no
C00R C004 C006 C00G 175.7(3) . . . . no
C00A C004 C006 C00W -175.3(3) . . . . no
C00A C004 C006 C00G 0.3(3) . . . . no
C006 C004 C00A C00S 171.1(3) . . . . no
C006 C004 C00A C00D -0.8(3) . . . . no
C00R C004 C00A C00S -4.3(5) . . . . no
C00R C004 C00A C00D -176.2(3) . . . . no
C008 C005 C007 C00O 175.0(3) . . . . no
C008 C005 C007 C00L 0.2(4) . . . . no
C00J C005 C007 C00O 1.2(6) . . . . no
C00J C005 C007 C00L -173.5(3) . . . . no
C007 C005 C008 C00P -175.0(3) . . . . no
C007 C005 C008 C00M -0.5(4) . . . . no
C00J C005 C008 C00P -1.3(6) . . . . no
C00J C005 C008 C00M 173.2(3) . . . . no
C004 C006 C00G C00X -174.1(3) . . . . no
C004 C006 C00G C00D 0.3(3) . . . . no
C00W C006 C00G C00X 1.5(5) . . . . no
C00W C006 C00G C00D 175.9(3) . . . . no
C005 C007 C00L C00U 173.1(3) . . . . no
C005 C007 C00L C00M 0.2(4) . . . . no
C00O C007 C00L C00U -1.7(6) . . . . no
C00O C007 C00L C00M -174.6(3) . . . . no
C005 C008 C00M C00T -169.5(3) . . . . no
C005 C008 C00M C00L 0.6(4) . . . . no
C00P C008 C00M C00T 5.0(5) . . . . no
C00P C008 C00M C00L 175.1(3) . . . . no
C00C C009 C00E C00K 0.4(4) . . . . no
C00C C009 C00E C00H 176.1(4) . . . . no
C00B C009 C00E C00K -173.0(4) . . . . no
C00B C009 C00E C00H 2.6(6) . . . . no
C00E C009 C00C C00I -0.3(4) . . . . no
C00E C009 C00C C00F -175.9(3) . . . . no
C00B C009 C00C C00I 173.1(4) . . . . no
C00B C009 C00C C00F -2.5(6) . . . . no
C006 C00G C00D C00V -173.8(3) . . . . no
C006 C00G C00D C00A -0.8(4) . . . . no
C00X C00G C00D C00V 0.8(5) . . . . no
C00X C00G C00D C00A 173.9(3) . . . . no
C00V C00D C00A C004 174.1(3) . . . . no
C00V C00D C00A C00S 2.3(5) . . . . no
C00G C00D C00A C004 1.0(4) . . . . no
C00G C00D C00A C00S -170.9(3) . . . . no
C00Q C00I C00K C00N 3.8(6) . . . . no
C00Q C00I C00K C00E 173.8(3) . . . . no
C00C C00I C00K C00N -169.8(4) . . . . no
C00C C00I C00K C00E 0.2(4) . . . . no
C00Q C00I C00C C009 -173.5(3) . . . . no
C00Q C00I C00C C00F 2.1(6) . . . . no
C00K C00I C00C C009 0.0(4) . . . . no
C00K C00I C00C C00F 175.7(3) . . . . no
C008 C00M C00L C007 -0.5(4) . . . . no
C008 C00M C00L C00U -173.4(3) . . . . no
C00T C00M C00L C007 169.8(3) . . . . no
C00T C00M C00L C00U -3.1(5) . . . . no
C00I C00K C00E C009 -0.4(4) . . . . no
C00I C00K C00E C00H -176.1(4) . . . . no
C00N C00K C00E C009 169.8(4) . . . . no
C00N C00K C00E C00H -5.9(6) . . . . no
